data_4347207
loop_
_publ_author_name
'Bejoymohandas, K. S.'
'Kumar, Ajay'
'Sreenadh, S.'
'Varathan, E.'
'Varughese, S.'
'Subramanian, V.'
'Reddy, M. L. P.'

_publ_section_title
;
 A Highly Selective Chemosensor for Cyanide Derived from a
 Formyl-Functionalized Phosphorescent Iridium(III) Complex.
;
_journal_issue 7
_journal_name_full 'Inorganic chemistry'
_journal_page_first 3448
_journal_page_last 3461
_journal_paper_doi 10.1021/acs.inorgchem.5b02885
_journal_volume 55
_journal_year 2016
_chemical_formula_moiety 'C32 H16 Cl4 F4 Ir N3 O4'
_chemical_formula_sum 'C32 H16 Cl4 F4 Ir N3 O4'
_chemical_formula_weight 916.48
_space_group_crystal_system triclinic
_space_group_IT_number 2
_space_group_name_Hall '-P 1'
_space_group_name_H-M_alt 'P -1'
_atom_sites_solution_hydrogens geom
_audit_creation_method SHELXL-2013
_cell_angle_alpha 81.002(3)
_cell_angle_beta 70.850(2)
_cell_angle_gamma 68.847(2)
_cell_formula_units_Z 2
_cell_length_a 10.6113(6)
_cell_length_b 11.9461(7)
_cell_length_c 14.5644(8)
_cell_measurement_temperature 298(2)
_cell_volume 1625.04(16)
_computing_cell_refinement SAINTPLUS
_computing_data_collection SMART
_computing_data_reduction SAINTPLUS
_computing_structure_refinement 'SHELXL-2013 (Sheldrick, 2013)'
_computing_structure_solution 'SHELXL-2013 (Sheldrick, 2013)'
_diffrn_ambient_temperature 298(2)
_diffrn_measured_fraction_theta_full 1.000
_diffrn_measured_fraction_theta_max 1.000
_diffrn_measurement_device_type 'Bruker Apex'
_diffrn_measurement_method w-scan
_diffrn_radiation_type MoK\a
_diffrn_radiation_wavelength 0.71073
_diffrn_reflns_av_R_equivalents 0.1838
_diffrn_reflns_av_unetI/netI 0.0903
_diffrn_reflns_Laue_measured_fraction_full 1.000
_diffrn_reflns_Laue_measured_fraction_max 1.000
_diffrn_reflns_limit_h_max 13
_diffrn_reflns_limit_h_min -13
_diffrn_reflns_limit_k_max 14
_diffrn_reflns_limit_k_min -14
_diffrn_reflns_limit_l_max 18
_diffrn_reflns_limit_l_min -18
_diffrn_reflns_number 26216
_diffrn_reflns_point_group_measured_fraction_full 1.000
_diffrn_reflns_point_group_measured_fraction_max 1.000
_diffrn_reflns_theta_full 25.242
_diffrn_reflns_theta_max 26.373
_diffrn_reflns_theta_min 1.481
_exptl_absorpt_coefficient_mu 4.503
_exptl_absorpt_correction_T_max 0.435
_exptl_absorpt_correction_T_min 0.400
_exptl_absorpt_correction_type empirical
_exptl_absorpt_process_details 'SADABS; Sheldrick 1995'
_exptl_crystal_colour orange
_exptl_crystal_density_diffrn 1.873
_exptl_crystal_description prism
_exptl_crystal_F_000 884
_exptl_crystal_size_max 0.200
_exptl_crystal_size_mid 0.200
_exptl_crystal_size_min 0.200
_refine_diff_density_max 1.991
_refine_diff_density_min -2.427
_refine_diff_density_rms 0.248
_refine_ls_extinction_method none
_refine_ls_goodness_of_fit_ref 1.015
_refine_ls_hydrogen_treatment constr
_refine_ls_matrix_type full
_refine_ls_number_parameters 438
_refine_ls_number_reflns 6641
_refine_ls_number_restraints 0
_refine_ls_restrained_S_all 1.015
_refine_ls_R_factor_all 0.0591
_refine_ls_R_factor_gt 0.0511
_refine_ls_shift/su_max 0.001
_refine_ls_shift/su_mean 0.000
_refine_ls_structure_factor_coef Fsqd
_refine_ls_weighting_details 'w=1/[\s^2^(Fo^2^)+(0.0967P)^2^] where P=(Fo^2^+2Fc^2^)/3'
_refine_ls_weighting_scheme calc
_refine_ls_wR_factor_gt 0.1359
_refine_ls_wR_factor_ref 0.1459
_reflns_Friedel_coverage 0.000
_reflns_number_gt 5807
_reflns_number_total 6641
_reflns_threshold_expression 'I > 2\s(I)'
_cod_data_source_file ic5b02885_si_002.cif
_cod_data_source_block shelx
_cod_depositor_comments
;
The following automatic conversions were performed:

data item '_exptl_absorpt_correction_type' value 'Empirical' was
changed to 'empirical' in accordance with the
/home/saulius/struct/COD-crude-data/automatic-downloads/DataCite-retrospective/ACS/depositions/lib/dictionaries/cif_core.dic
dictionary named 'cif_core.dic' version 2.4.2 last updated on
2011-04-26.

Automatic conversion script
Id: cif_fix_values 6909 2019-04-08 15:41:33Z antanas 
;
_cod_database_code 4347207
_shelx_space_group_comment
;
The symmetry employed for this shelxl refinement is uniquely defined
by the following loop, which should always be used as a source of
symmetry information in preference to the above space-group names.
They are only intended as comments.
;
_shelx_estimated_absorpt_t_min 0.466
_shelx_estimated_absorpt_t_max 0.466
_shelxl_version_number 2013-4

loop_
_space_group_symop_operation_xyz
'x, y, z'
'-x, -y, -z'

loop_
_atom_site_label
_atom_site_type_symbol
_atom_site_fract_x
_atom_site_fract_y
_atom_site_fract_z
_atom_site_U_iso_or_equiv
_atom_site_adp_type
_atom_site_occupancy
_atom_site_site_symmetry_order
_atom_site_calc_flag
_atom_site_refinement_flags_posn
_atom_site_refinement_flags_adp
_atom_site_refinement_flags_occupancy
_atom_site_disorder_assembly
_atom_site_disorder_group
Ir1A Ir 0.51904(2) 0.78291(2) 0.24773(2) 0.04098(12) Uani 1 1 d . . . . .
F1A F 0.3175(5) 0.4655(4) 0.4818(3) 0.0679(12) Uani 1 1 d . . . . .
F2A F 0.4342(7) 0.4034(6) 0.1532(4) 0.098(2) Uani 1 1 d . . . . .
F3A F 0.2057(5) 1.0070(6) 0.0179(4) 0.0910(17) Uani 1 1 d . . . . .
F4A F -0.0350(4) 1.0458(5) 0.3479(4) 0.0820(15) Uani 1 1 d . . . . .
O1A O 0.5900(5) 0.9331(5) 0.2392(4) 0.0569(13) Uani 1 1 d . . . . .
O2A O 0.7725(7) 0.9830(7) 0.2348(6) 0.095(2) Uani 1 1 d . . . . .
O3A O 0.2228(11) 0.6777(7) 0.7455(5) 0.099(3) Uani 1 1 d . . . . .
O4A O 0.7797(7) 0.7627(7) -0.2594(4) 0.0807(19) Uani 1 1 d . . . . .
N1A N 0.4467(5) 0.7749(5) 0.3943(4) 0.0456(12) Uani 1 1 d . . . . .
N2A N 0.5728(6) 0.7906(6) 0.0997(4) 0.0438(12) Uani 1 1 d . . . . .
N3A N 0.7310(6) 0.6992(6) 0.2557(4) 0.0489(13) Uani 1 1 d . . . . .
C1A C 0.3976(6) 0.6821(6) 0.4372(5) 0.0426(13) Uani 1 1 d . . . . .
C2A C 0.3432(7) 0.6729(6) 0.5377(5) 0.0497(15) Uani 1 1 d . . . . .
H2A H 0.3107 0.6094 0.5667 0.060 Uiso 1 1 calc R U . . .
C3A C 0.3372(8) 0.7582(7) 0.5947(5) 0.0534(17) Uani 1 1 d . . . . .
C4A C 0.3845(8) 0.8513(7) 0.5508(5) 0.0576(17) Uani 1 1 d . . . . .
H4A H 0.3808 0.9095 0.5882 0.069 Uiso 1 1 calc R U . . .
C5A C 0.4371(7) 0.8585(7) 0.4520(5) 0.0514(15) Uani 1 1 d . . . . .
H5A H 0.4675 0.9230 0.4230 0.062 Uiso 1 1 calc R U . . .
C6A C 0.2777(10) 0.7481(8) 0.7026(6) 0.067(2) Uani 1 1 d . . . . .
H6A H 0.2846 0.8019 0.7390 0.080 Uiso 1 1 calc R U . . .
C7A C 0.4083(7) 0.6027(6) 0.3659(5) 0.0465(14) Uani 1 1 d . . . . .
C8A C 0.4582(6) 0.6389(6) 0.2670(5) 0.0414(14) Uani 1 1 d . . . . .
C9A C 0.4686(8) 0.5677(7) 0.1958(6) 0.0607(18) Uani 1 1 d . . . . .
H9A H 0.5049 0.5872 0.1304 0.073 Uiso 1 1 calc R U . . .
C10A C 0.4256(9) 0.4693(8) 0.2222(6) 0.066(2) Uani 1 1 d . . . . .
C11A C 0.3738(8) 0.4344(7) 0.3167(6) 0.0591(18) Uani 1 1 d . . . . .
H11A H 0.3446 0.3674 0.3327 0.071 Uiso 1 1 calc R U . . .
C12A C 0.3667(7) 0.5017(6) 0.3867(5) 0.0518(15) Uani 1 1 d . . . . .
C13A C 0.3300(6) 0.8824(6) 0.2295(5) 0.0414(13) Uani 1 1 d . . . . .
C14A C 0.2051(7) 0.9271(7) 0.3015(5) 0.0500(15) Uani 1 1 d . . . . .
H14A H 0.2008 0.9095 0.3667 0.060 Uiso 1 1 calc R U . . .
C15A C 0.0868(7) 0.9980(8) 0.2752(6) 0.0592(18) Uani 1 1 d . . . . .
C16A C 0.0836(7) 1.0268(8) 0.1798(6) 0.064(2) Uani 1 1 d . . . . .
H16A H 0.0020 1.0750 0.1639 0.076 Uiso 1 1 calc R U . . .
C17A C 0.2073(7) 0.9798(7) 0.1123(5) 0.0562(17) Uani 1 1 d . . . . .
C18A C 0.3328(6) 0.9072(6) 0.1309(5) 0.0450(13) Uani 1 1 d . . . . .
C19A C 0.4683(6) 0.8548(6) 0.0594(4) 0.0427(13) Uani 1 1 d . . . . .
C20A C 0.5004(7) 0.8630(6) -0.0428(5) 0.0502(15) Uani 1 1 d . . . . .
H20A H 0.4299 0.9070 -0.0716 0.060 Uiso 1 1 calc R U . . .
C21A C 0.6336(8) 0.8072(7) -0.0999(5) 0.0528(16) Uani 1 1 d . . . . .
C22A C 0.7373(8) 0.7420(8) -0.0565(5) 0.0608(18) Uani 1 1 d . . . . .
H22A H 0.8287 0.7029 -0.0941 0.073 Uiso 1 1 calc R U . . .
C23A C 0.7036(7) 0.7358(7) 0.0426(5) 0.0545(16) Uani 1 1 d . . . . .
H23A H 0.7739 0.6919 0.0717 0.065 Uiso 1 1 calc R U . . .
C24A C 0.6672(10) 0.8157(8) -0.2074(6) 0.064(2) Uani 1 1 d . . . . .
H24A H 0.5974 0.8645 -0.2353 0.077 Uiso 1 1 calc R U . . .
C25A C 0.7981(8) 0.5811(8) 0.2658(5) 0.0627(19) Uani 1 1 d . . . . .
H25A H 0.7501 0.5278 0.2710 0.075 Uiso 1 1 calc R U . . .
C26A C 0.9341(10) 0.5368(11) 0.2688(7) 0.082(3) Uani 1 1 d . . . . .
H26A H 0.9788 0.4543 0.2742 0.099 Uiso 1 1 calc R U . . .
C27A C 1.0049(9) 0.6147(12) 0.2636(7) 0.088(3) Uani 1 1 d . . . . .
H27A H 1.0971 0.5860 0.2673 0.106 Uiso 1 1 calc R U . . .
C28A C 0.9372(9) 0.7355(10) 0.2529(6) 0.072(2) Uani 1 1 d . . . . .
H28A H 0.9842 0.7898 0.2471 0.086 Uiso 1 1 calc R U . . .
C29A C 0.7997(7) 0.7757(7) 0.2507(5) 0.0522(16) Uani 1 1 d . . . . .
C30A C 0.7161(7) 0.9075(7) 0.2405(5) 0.0544(17) Uani 1 1 d . . . . .
Cl1 Cl -0.0137(5) 0.3287(7) 0.4982(4) 0.210(3) Uani 1 1 d . . . . .
Cl2 Cl 0.2686(3) 0.1831(3) 0.4917(2) 0.0939(8) Uani 1 1 d . . . . .
C3 C 0.1056(15) 0.1836(13) 0.4840(12) 0.097(4) Uani 1 1 d . . . . .
Cl3 Cl 0.0830(6) 0.5874(7) -0.0097(5) 0.179(2) Uani 1 1 d . . . . .
Cl4A Cl 0.2700(12) 0.6666(11) 0.0431(9) 0.142(5) Uiso 0.441(12) 1 d . . P A 2
C1 C 0.246(2) 0.577(3) 0.015(2) 0.235(14) Uani 1 1 d . . . . .
Cl4 Cl 0.129(2) 0.7780(14) -0.0032(9) 0.262(11) Uani 0.559(12) 1 d . . P A 1

loop_
_atom_site_aniso_label
_atom_site_aniso_U_11
_atom_site_aniso_U_22
_atom_site_aniso_U_33
_atom_site_aniso_U_23
_atom_site_aniso_U_13
_atom_site_aniso_U_12
Ir1A 0.04012(16) 0.04340(18) 0.03631(18) -0.00041(11) -0.01072(11) -0.01131(11)
F1A 0.089(3) 0.062(3) 0.049(2) 0.008(2) -0.008(2) -0.035(2)
F2A 0.153(5) 0.095(4) 0.063(3) -0.024(3) -0.009(3) -0.074(4)
F3A 0.063(3) 0.138(5) 0.059(3) 0.010(3) -0.033(2) -0.012(3)
F4A 0.041(2) 0.108(4) 0.070(3) -0.003(3) -0.007(2) -0.002(2)
O1A 0.055(3) 0.057(3) 0.061(3) -0.009(3) -0.015(2) -0.021(2)
O2A 0.069(4) 0.089(5) 0.138(7) -0.032(5) -0.017(4) -0.040(4)
O3A 0.160(8) 0.080(5) 0.045(3) 0.005(3) -0.006(4) -0.051(5)
O4A 0.081(4) 0.095(5) 0.046(3) -0.008(3) -0.006(3) -0.016(4)
N1A 0.037(2) 0.049(3) 0.044(3) -0.010(2) -0.012(2) -0.004(2)
N2A 0.043(3) 0.048(3) 0.037(3) -0.002(2) -0.010(2) -0.014(2)
N3A 0.043(3) 0.056(3) 0.038(3) -0.007(2) -0.009(2) -0.005(2)
C1A 0.036(3) 0.041(3) 0.041(3) 0.000(3) -0.011(2) -0.003(2)
C2A 0.051(3) 0.044(4) 0.043(3) 0.002(3) -0.012(3) -0.005(3)
C3A 0.059(4) 0.054(4) 0.038(3) 0.001(3) -0.020(3) -0.004(3)
C4A 0.066(4) 0.058(4) 0.050(4) -0.012(3) -0.021(3) -0.015(4)
C5A 0.054(3) 0.051(4) 0.051(4) -0.008(3) -0.014(3) -0.018(3)
C6A 0.082(5) 0.061(5) 0.047(4) -0.011(4) -0.017(4) -0.010(4)
C7A 0.042(3) 0.040(3) 0.054(4) -0.002(3) -0.018(3) -0.007(3)
C8A 0.024(2) 0.052(4) 0.038(3) -0.016(3) 0.006(2) -0.011(2)
C9A 0.072(5) 0.061(5) 0.050(4) -0.009(3) -0.010(3) -0.028(4)
C10A 0.076(5) 0.070(5) 0.055(5) -0.020(4) -0.010(4) -0.029(4)
C11A 0.065(4) 0.045(4) 0.064(5) -0.004(3) -0.010(4) -0.022(3)
C12A 0.052(3) 0.045(4) 0.052(4) 0.006(3) -0.011(3) -0.016(3)
C13A 0.040(3) 0.036(3) 0.049(4) -0.004(3) -0.012(3) -0.014(2)
C14A 0.041(3) 0.062(4) 0.045(3) 0.002(3) -0.011(3) -0.018(3)
C15A 0.035(3) 0.072(5) 0.065(5) -0.001(4) -0.009(3) -0.017(3)
C16A 0.042(3) 0.083(6) 0.063(5) 0.005(4) -0.021(3) -0.016(4)
C17A 0.052(4) 0.072(5) 0.051(4) 0.010(3) -0.024(3) -0.025(3)
C18A 0.044(3) 0.048(3) 0.048(3) 0.003(3) -0.017(3) -0.019(3)
C19A 0.050(3) 0.045(3) 0.038(3) 0.003(2) -0.016(3) -0.020(3)
C20A 0.061(4) 0.049(4) 0.046(4) 0.007(3) -0.020(3) -0.025(3)
C21A 0.070(4) 0.048(4) 0.041(3) 0.005(3) -0.014(3) -0.026(3)
C22A 0.053(4) 0.073(5) 0.042(4) -0.008(3) -0.008(3) -0.007(4)
C23A 0.050(3) 0.065(4) 0.042(3) -0.002(3) -0.013(3) -0.012(3)
C24A 0.086(6) 0.061(5) 0.043(4) 0.001(3) -0.020(4) -0.022(4)
C25A 0.059(4) 0.059(4) 0.049(4) 0.003(3) -0.017(3) 0.002(4)
C26A 0.064(5) 0.087(7) 0.062(5) -0.001(5) -0.018(4) 0.012(5)
C27A 0.048(4) 0.121(9) 0.079(6) -0.007(6) -0.024(4) -0.001(5)
C28A 0.053(4) 0.102(7) 0.058(5) -0.013(5) -0.015(3) -0.020(4)
C29A 0.044(3) 0.077(5) 0.035(3) -0.006(3) -0.012(3) -0.018(3)
C30A 0.049(3) 0.069(5) 0.046(4) -0.015(3) -0.002(3) -0.027(3)
Cl1 0.117(3) 0.294(8) 0.150(4) -0.076(5) -0.074(3) 0.071(4)
Cl2 0.0827(15) 0.106(2) 0.0866(17) 0.0177(15) -0.0326(13) -0.0260(14)
C3 0.095(8) 0.082(7) 0.111(10) -0.006(7) -0.008(7) -0.044(6)
Cl3 0.144(4) 0.244(8) 0.152(4) -0.038(5) -0.024(3) -0.073(4)
C1 0.143(15) 0.27(3) 0.20(2) -0.14(2) 0.072(15) -0.026(17)
Cl4 0.49(3) 0.220(15) 0.138(9) 0.053(9) -0.133(13) -0.179(18)

loop_
_atom_type_symbol
_atom_type_description
_atom_type_scat_dispersion_real
_atom_type_scat_dispersion_imag
_atom_type_scat_source
C C 0.0033 0.0016 'International Tables Vol C Tables 4.2.6.8 and 6.1.1.4'
H H 0.0000 0.0000 'International Tables Vol C Tables 4.2.6.8 and 6.1.1.4'
Cl Cl 0.1484 0.1585 'International Tables Vol C Tables 4.2.6.8 and 6.1.1.4'
F F 0.0171 0.0103 'International Tables Vol C Tables 4.2.6.8 and 6.1.1.4'
Ir Ir -1.4442 7.9887 'International Tables Vol C Tables 4.2.6.8 and 6.1.1.4'
N N 0.0061 0.0033 'International Tables Vol C Tables 4.2.6.8 and 6.1.1.4'
O O 0.0106 0.0060 'International Tables Vol C Tables 4.2.6.8 and 6.1.1.4'

loop_
_geom_angle_atom_site_label_1
_geom_angle_atom_site_label_2
_geom_angle_atom_site_label_3
_geom_angle
C8A Ir1A C13A 88.0(3)
C8A Ir1A N1A 80.6(3)
C13A Ir1A N1A 94.8(2)
C8A Ir1A N2A 95.9(3)
C13A Ir1A N2A 80.4(2)
N1A Ir1A N2A 174.19(18)
C8A Ir1A N3A 100.2(3)
C13A Ir1A N3A 171.3(2)
N1A Ir1A N3A 89.6(2)
N2A Ir1A N3A 95.5(2)
C8A Ir1A O1A 174.7(2)
C13A Ir1A O1A 95.3(2)
N1A Ir1A O1A 95.0(2)
N2A Ir1A O1A 88.8(2)
N3A Ir1A O1A 76.7(2)
C30A O1A Ir1A 116.1(5)
C5A N1A C1A 118.5(6)
C5A N1A Ir1A 124.2(5)
C1A N1A Ir1A 117.2(4)
C23A N2A C19A 120.1(6)
C23A N2A Ir1A 123.4(5)
C19A N2A Ir1A 116.5(4)
C29A N3A C25A 118.6(7)
C29A N3A Ir1A 114.7(5)
C25A N3A Ir1A 126.7(6)
N1A C1A C2A 120.2(6)
N1A C1A C7A 112.4(6)
C2A C1A C7A 127.4(7)
C3A C2A C1A 120.0(7)
C3A C2A H2A 120.0
C1A C2A H2A 120.0
C4A C3A C2A 119.3(6)
C4A C3A C6A 121.0(7)
C2A C3A C6A 119.7(8)
C5A C4A C3A 119.6(6)
C5A C4A H4A 120.2
C3A C4A H4A 120.2
N1A C5A C4A 122.5(7)
N1A C5A H5A 118.8
C4A C5A H5A 118.8
O3A C6A C3A 125.4(8)
O3A C6A H6A 117.3
C3A C6A H6A 117.3
C12A C7A C8A 118.6(6)
C12A C7A C1A 126.0(7)
C8A C7A C1A 115.4(6)
C9A C8A C7A 117.9(7)
C9A C8A Ir1A 127.7(6)
C7A C8A Ir1A 114.2(5)
C10A C9A C8A 120.1(7)
C10A C9A H9A 120.0
C8A C9A H9A 120.0
F2A C10A C11A 117.7(8)
F2A C10A C9A 119.3(8)
C11A C10A C9A 123.0(7)
C12A C11A C10A 117.3(7)
C12A C11A H11A 121.4
C10A C11A H11A 121.4
C11A C12A F1A 117.5(6)
C11A C12A C7A 123.1(7)
F1A C12A C7A 119.5(6)
C14A C13A C18A 119.6(6)
C14A C13A Ir1A 126.9(5)
C18A C13A Ir1A 113.6(4)
C15A C14A C13A 118.8(7)
C15A C14A H14A 120.6
C13A C14A H14A 120.6
F4A C15A C14A 117.9(7)
F4A C15A C16A 117.9(7)
C14A C15A C16A 124.2(7)
C17A C16A C15A 114.8(7)
C17A C16A H16A 122.6
C15A C16A H16A 122.6
C16A C17A F3A 115.5(6)
C16A C17A C18A 125.6(7)
F3A C17A C18A 118.9(6)
C17A C18A C13A 117.0(6)
C17A C18A C19A 126.9(6)
C13A C18A C19A 116.1(5)
N2A C19A C20A 118.6(6)
N2A C19A C18A 113.4(5)
C20A C19A C18A 128.0(6)
C21A C20A C19A 120.7(6)
C21A C20A H20A 119.6
C19A C20A H20A 119.6
C20A C21A C22A 119.2(7)
C20A C21A C24A 120.7(7)
C22A C21A C24A 120.1(7)
C23A C22A C21A 119.0(7)
C23A C22A H22A 120.5
C21A C22A H22A 120.5
N2A C23A C22A 122.4(7)
N2A C23A H23A 118.8
C22A C23A H23A 118.8
O4A C24A C21A 122.7(8)
O4A C24A H24A 118.7
C21A C24A H24A 118.7
N3A C25A C26A 122.1(9)
N3A C25A H25A 119.0
C26A C25A H25A 119.0
C25A C26A C27A 119.5(10)
C25A C26A H26A 120.3
C27A C26A H26A 120.3
C28A C27A C26A 118.8(9)
C28A C27A H27A 120.6
C26A C27A H27A 120.6
C27A C28A C29A 119.5(9)
C27A C28A H28A 120.3
C29A C28A H28A 120.3
N3A C29A C28A 121.5(8)
N3A C29A C30A 115.4(6)
C28A C29A C30A 123.1(8)
O2A C30A O1A 123.8(8)
O2A C30A C29A 119.1(7)
O1A C30A C29A 117.1(6)
Cl1 C3 Cl2 108.8(8)
Cl4A C1 Cl3 125.9(19)

loop_
_geom_bond_atom_site_label_1
_geom_bond_atom_site_label_2
_geom_bond_distance
Ir1A C8A 1.996(7)
Ir1A C13A 2.010(6)
Ir1A N1A 2.017(6)
Ir1A N2A 2.038(6)
Ir1A N3A 2.141(5)
Ir1A O1A 2.155(5)
F1A C12A 1.371(8)
F2A C10A 1.332(9)
F3A C17A 1.367(8)
F4A C15A 1.370(8)
O1A C30A 1.266(9)
O2A C30A 1.230(9)
O3A C6A 1.178(12)
O4A C24A 1.187(11)
N1A C5A 1.359(9)
N1A C1A 1.369(9)
N2A C23A 1.343(9)
N2A C19A 1.354(8)
N3A C29A 1.340(9)
N3A C25A 1.341(10)
C1A C2A 1.389(9)
C1A C7A 1.466(9)
C2A C3A 1.383(10)
C2A H2A 0.9300
C3A C4A 1.367(12)
C3A C6A 1.493(11)
C4A C5A 1.364(10)
C4A H4A 0.9300
C5A H5A 0.9300
C6A H6A 0.9300
C7A C12A 1.387(10)
C7A C8A 1.418(10)
C8A C9A 1.394(9)
C9A C10A 1.367(12)
C9A H9A 0.9300
C10A C11A 1.365(12)
C11A C12A 1.361(10)
C11A H11A 0.9300
C13A C14A 1.376(9)
C13A C18A 1.413(9)
C14A C15A 1.373(10)
C14A H14A 0.9300
C15A C16A 1.386(11)
C16A C17A 1.341(10)
C16A H16A 0.9300
C17A C18A 1.389(9)
C18A C19A 1.455(9)
C19A C20A 1.410(9)
C20A C21A 1.362(10)
C20A H20A 0.9300
C21A C22A 1.378(11)
C21A C24A 1.483(10)
C22A C23A 1.365(10)
C22A H22A 0.9300
C23A H23A 0.9300
C24A H24A 0.9300
C25A C26A 1.359(12)
C25A H25A 0.9300
C26A C27A 1.371(17)
C26A H26A 0.9300
C27A C28A 1.370(15)
C27A H27A 0.9300
C28A C29A 1.371(11)
C28A H28A 0.9300
C29A C30A 1.515(12)
Cl1 C3 1.734(16)
Cl2 C3 1.768(15)
Cl3 C1 1.83(3)
Cl4A C1 1.33(3)

loop_
_geom_torsion_atom_site_label_1
_geom_torsion_atom_site_label_2
_geom_torsion_atom_site_label_3
_geom_torsion_atom_site_label_4
_geom_torsion
C5A N1A C1A C2A -1.8(9)
Ir1A N1A C1A C2A -178.5(4)
C5A N1A C1A C7A 177.1(6)
Ir1A N1A C1A C7A 0.5(7)
N1A C1A C2A C3A 0.6(9)
C7A C1A C2A C3A -178.1(6)
C1A C2A C3A C4A 0.4(10)
C1A C2A C3A C6A 179.6(6)
C2A C3A C4A C5A -0.3(11)
C6A C3A C4A C5A -179.4(7)
C1A N1A C5A C4A 2.0(10)
Ir1A N1A C5A C4A 178.4(5)
C3A C4A C5A N1A -1.0(11)
C4A C3A C6A O3A 172.5(10)
C2A C3A C6A O3A -6.7(14)
N1A C1A C7A C12A -179.7(6)
C2A C1A C7A C12A -0.8(11)
N1A C1A C7A C8A -3.7(8)
C2A C1A C7A C8A 175.1(6)
C12A C7A C8A C9A -2.8(9)
C1A C7A C8A C9A -179.1(6)
C12A C7A C8A Ir1A -178.5(5)
C1A C7A C8A Ir1A 5.2(7)
C7A C8A C9A C10A 2.8(11)
Ir1A C8A C9A C10A 177.9(6)
C8A C9A C10A F2A 178.9(8)
C8A C9A C10A C11A -1.2(14)
F2A C10A C11A C12A 179.4(8)
C9A C10A C11A C12A -0.5(13)
C10A C11A C12A F1A -178.7(7)
C10A C11A C12A C7A 0.4(12)
C8A C7A C12A C11A 1.2(10)
C1A C7A C12A C11A 177.1(7)
C8A C7A C12A F1A -179.7(6)
C1A C7A C12A F1A -3.8(10)
C18A C13A C14A C15A -2.0(10)
Ir1A C13A C14A C15A 177.2(5)
C13A C14A C15A F4A -177.3(7)
C13A C14A C15A C16A 1.1(12)
F4A C15A C16A C17A 178.3(7)
C14A C15A C16A C17A -0.2(13)
C15A C16A C17A F3A 179.8(8)
C15A C16A C17A C18A 0.1(13)
C16A C17A C18A C13A -1.0(12)
F3A C17A C18A C13A 179.4(7)
C16A C17A C18A C19A 179.9(8)
F3A C17A C18A C19A 0.2(11)
C14A C13A C18A C17A 1.9(9)
Ir1A C13A C18A C17A -177.4(5)
C14A C13A C18A C19A -178.9(6)
Ir1A C13A C18A C19A 1.8(7)
C23A N2A C19A C20A -0.5(10)
Ir1A N2A C19A C20A 179.8(5)
C23A N2A C19A C18A 179.2(6)
Ir1A N2A C19A C18A -0.4(7)
C17A C18A C19A N2A 178.2(7)
C13A C18A C19A N2A -0.9(8)
C17A C18A C19A C20A -2.1(11)
C13A C18A C19A C20A 178.8(6)
N2A C19A C20A C21A 0.3(10)
C18A C19A C20A C21A -179.3(6)
C19A C20A C21A C22A 0.1(11)
C19A C20A C21A C24A 179.9(6)
C20A C21A C22A C23A -0.3(12)
C24A C21A C22A C23A 179.9(7)
C19A N2A C23A C22A 0.2(12)
Ir1A N2A C23A C22A 179.9(6)
C21A C22A C23A N2A 0.2(13)
C20A C21A C24A O4A -175.5(9)
C22A C21A C24A O4A 4.3(13)
C29A N3A C25A C26A -1.6(11)
Ir1A N3A C25A C26A 179.1(6)
N3A C25A C26A C27A 1.6(14)
C25A C26A C27A C28A -1.8(15)
C26A C27A C28A C29A 2.1(15)
C25A N3A C29A C28A 1.9(10)
Ir1A N3A C29A C28A -178.7(6)
C25A N3A C29A C30A -179.3(6)
Ir1A N3A C29A C30A 0.1(7)
C27A C28A C29A N3A -2.2(13)
C27A C28A C29A C30A 179.2(8)
Ir1A O1A C30A O2A 179.0(7)
Ir1A O1A C30A C29A -1.8(8)
N3A C29A C30A O2A -179.6(7)
C28A C29A C30A O2A -0.8(11)
N3A C29A C30A O1A 1.2(9)
C28A C29A C30A O1A 179.9(7)
